data_7110342
loop_
_publ_author_name
'Chien-Nan Lin'
'Wei-Ting Jhu'
'Minghuey Shieh'

_publ_section_title
;
 Vapochemically and mechanochemically reversible
 polymerization/depolymerization of S-Fe-Cu carbonyl clusters
;
_journal_name_full Chem.Commun.
_journal_page_first 1134
_journal_paper_doi 10.1039/c3cc48303g
_journal_volume 50
_journal_year 2014
_chemical_formula_moiety 'C35 H24 Cu2 Fe3 O9 P2 S'
_chemical_formula_sum 'C35 H24 Cu2 Fe3 O9 P2 S'
_chemical_formula_weight 977.17
_chemical_name_systematic
;
?
;
_space_group_IT_number 2
_symmetry_cell_setting triclinic
_symmetry_space_group_name_Hall '-P 1'
_symmetry_space_group_name_H-M 'P -1'
_atom_sites_solution_hydrogens geom
_atom_sites_solution_primary direct
_atom_sites_solution_secondary difmap
_audit_creation_method SHELXL-97
_cell_angle_alpha 97.8100(10)
_cell_angle_beta 90.0210(10)
_cell_angle_gamma 91.1150(10)
_cell_formula_units_Z 4
_cell_length_a 13.1357(2)
_cell_length_b 13.7196(2)
_cell_length_c 20.6528(4)
_cell_measurement_reflns_used 60661
_cell_measurement_temperature 298(2)
_cell_measurement_theta_max 25.028
_cell_measurement_theta_min 2.037
_cell_volume 3686.74(11)
_computing_cell_refinement 'HKL Scalepack (Otwinowski & Minor 1997)'
_computing_data_collection 'Collect (Nonius BV, 1997-2000)'
_computing_data_reduction 'HKL Denzo and Scalepack'
_computing_molecular_graphics 'Ortep-3 for Windows (Farrugia, 1997)'
_computing_publication_material 'WinGX publication routines (Farrugia, 1999)'
_computing_structure_refinement 'SHELXL-97 (Sheldrick, 1997)'
_computing_structure_solution 'SHELXS-86 (Sheldrick, 1986)'
_diffrn_ambient_temperature 298(2)
_diffrn_detector_area_resol_mean 9
_diffrn_measured_fraction_theta_full 0.985
_diffrn_measured_fraction_theta_max 0.985
_diffrn_measurement_device_type KappaCCD
_diffrn_measurement_method 'CCD rotation images, thick slices'
_diffrn_radiation_monochromator graphite
_diffrn_radiation_source 'fine-focus sealed tube'
_diffrn_radiation_type MoK\a
_diffrn_radiation_wavelength 0.71073
_diffrn_reflns_av_R_equivalents 0.0878
_diffrn_reflns_av_sigmaI/netI 0.0598
_diffrn_reflns_limit_h_max 15
_diffrn_reflns_limit_h_min -15
_diffrn_reflns_limit_k_max 16
_diffrn_reflns_limit_k_min -16
_diffrn_reflns_limit_l_max 24
_diffrn_reflns_limit_l_min -24
_diffrn_reflns_number 46495
_diffrn_reflns_theta_full 25.11
_diffrn_reflns_theta_max 25.11
_diffrn_reflns_theta_min 2.14
_exptl_absorpt_coefficient_mu 2.484
_exptl_absorpt_correction_T_max 0.5679
_exptl_absorpt_correction_T_min 0.4572
_exptl_absorpt_correction_type multi-scan
_exptl_absorpt_process_details
;
?
;
_exptl_crystal_colour black
_exptl_crystal_density_diffrn 1.761
_exptl_crystal_density_method 'not measured'
_exptl_crystal_description prism
_exptl_crystal_F_000 1952
_exptl_crystal_size_max 0.32
_exptl_crystal_size_mid 0.3
_exptl_crystal_size_min 0.2
_refine_diff_density_max 1.656
_refine_diff_density_min -1.580
_refine_diff_density_rms 0.320
_refine_ls_extinction_coef 0.0109(7)
_refine_ls_extinction_expression Fc^*^=kFc[1+0.001xFc^2^\l^3^/sin(2\q)]^-1/4^
_refine_ls_extinction_method SHELXL
_refine_ls_goodness_of_fit_ref 1.150
_refine_ls_hydrogen_treatment fixed
_refine_ls_matrix_type full
_refine_ls_number_parameters 932
_refine_ls_number_reflns 12946
_refine_ls_number_restraints 0
_refine_ls_restrained_S_all 1.150
_refine_ls_R_factor_all 0.1129
_refine_ls_R_factor_gt 0.0975
_refine_ls_shift/su_max 0.000
_refine_ls_shift/su_mean 0.000
_refine_ls_structure_factor_coef Fsqd
_refine_ls_weighting_details 'calc w=1/[\s^2^(Fo^2^)+(0.0907P)^2^+66.7220P] where P=(Fo^2^+2Fc^2^)/3'
_refine_ls_weighting_scheme calc
_refine_ls_wR_factor_gt 0.2603
_refine_ls_wR_factor_ref 0.2717
_reflns_number_gt 10876
_reflns_number_total 12946
_reflns_threshold_expression >2sigma(I)
_cod_data_source_file c3cc48303g.txt
_cod_data_source_block 2
_cod_database_code 7110342

loop_
_symmetry_equiv_pos_as_xyz
'x, y, z'
'-x, -y, -z'

loop_
_atom_site_label
_atom_site_type_symbol
_atom_site_fract_x
_atom_site_fract_y
_atom_site_fract_z
_atom_site_U_iso_or_equiv
_atom_site_adp_type
_atom_site_occupancy
_atom_site_symmetry_multiplicity
_atom_site_calc_flag
_atom_site_refinement_flags
C1 C -0.0782(12) 0.3156(11) 0.9127(7) 0.056(4) Uani 1 1 d .
C2 C 0.0940(13) 0.4036(10) 0.9531(7) 0.057(4) Uani 1 1 d .
C3 C 0.0146(11) 0.4362(11) 0.8418(7) 0.052(3) Uani 1 1 d .
C4 C 0.2971(10) 0.3172(11) 0.8989(6) 0.046(3) Uani 1 1 d .
C5 C 0.2660(9) 0.3440(9) 0.7832(6) 0.038(3) Uani 1 1 d .
C6 C 0.3045(12) 0.1561(11) 0.8134(7) 0.056(4) Uani 1 1 d .
C7 C -0.0026(10) 0.1825(10) 0.7199(6) 0.045(3) Uani 1 1 d .
C8 C 0.0910(11) 0.0424(11) 0.7797(7) 0.053(3) Uani 1 1 d .
C9 C -0.0805(10) 0.1270(10) 0.8212(7) 0.049(3) Uani 1 1 d .
C10 C 0.1319(9) 0.5393(9) 0.6837(6) 0.038(3) Uani 1 1 d .
C11 C 0.2351(10) 0.5744(10) 0.6790(7) 0.049(3) Uani 1 1 d .
H11 H 0.2882 0.5288 0.6658 0.058 Uiso 1 1 d R
C12 C 0.2557(11) 0.6731(10) 0.6951(7) 0.053(3) Uani 1 1 d .
H12 H 0.3240 0.6980 0.6916 0.064 Uiso 1 1 d R
C13 C 0.1819(12) 0.7394(11) 0.7140(9) 0.065(4) Uani 1 1 d .
H13 H 0.1985 0.8084 0.7230 0.078 Uiso 1 1 d R
C14 C 0.0853(12) 0.7055(11) 0.7200(10) 0.071(5) Uani 1 1 d .
H14 H 0.0335 0.7505 0.7368 0.085 Uiso 1 1 d R
C15 C 0.0615(12) 0.6051(10) 0.7047(9) 0.066(4) Uani 1 1 d .
H15 H -0.0074 0.5824 0.7092 0.079 Uiso 1 1 d R
C16 C -0.0180(9) 0.4025(9) 0.6235(6) 0.042(3) Uani 1 1 d .
C17 C -0.0241(10) 0.4051(10) 0.5564(6) 0.046(3) Uani 1 1 d .
H17 H 0.0362 0.4116 0.5309 0.056 Uiso 1 1 d R
C18 C -0.1178(15) 0.3994(11) 0.5264(8) 0.072(5) Uani 1 1 d .
H18 H -0.1230 0.3977 0.4799 0.086 Uiso 1 1 d R
C19 C -0.2059(13) 0.3934(11) 0.5609(10) 0.070(5) Uani 1 1 d .
H19 H -0.2703 0.3898 0.5386 0.083 Uiso 1 1 d R
C20 C -0.2037(10) 0.3960(12) 0.6278(8) 0.063(4) Uani 1 1 d .
H20 H -0.2659 0.3937 0.6520 0.076 Uiso 1 1 d R
C21 C -0.1100(9) 0.3984(11) 0.6593(7) 0.051(3) Uani 1 1 d .
H21 H -0.1067 0.3977 0.7057 0.061 Uiso 1 1 d R
C22 C 0.1922(9) 0.3601(9) 0.6079(6) 0.038(3) Uani 1 1 d .
H22A H 0.1937 0.4005 0.5734 0.046 Uiso 1 1 d R
H22B H 0.2583 0.3608 0.6277 0.046 Uiso 1 1 d R
C23 C 0.1779(9) 0.2564(9) 0.5736(6) 0.039(3) Uani 1 1 d .
H23A H 0.2086 0.2552 0.5314 0.047 Uiso 1 1 d R
H23B H 0.1056 0.2464 0.5687 0.047 Uiso 1 1 d R
C24 C 0.3682(9) 0.1653(9) 0.6023(6) 0.040(3) Uani 1 1 d .
C25 C 0.4267(11) 0.2231(14) 0.6483(8) 0.073(5) Uani 1 1 d .
H25 H 0.3960 0.2550 0.6875 0.087 Uiso 1 1 d R
C26 C 0.5328(14) 0.2328(16) 0.6370(12) 0.102(8) Uani 1 1 d .
H26 H 0.5743 0.2726 0.6690 0.123 Uiso 1 1 d R
C27 C 0.5765(11) 0.1826(13) 0.5836(8) 0.067(4) Uani 1 1 d .
H27 H 0.6484 0.1891 0.5766 0.080 Uiso 1 1 d R
C28 C 0.5207(11) 0.1282(13) 0.5394(9) 0.069(4) Uani 1 1 d .
H28 H 0.5524 0.0962 0.5006 0.083 Uiso 1 1 d R
C29 C 0.4138(10) 0.1177(12) 0.5490(8) 0.061(4) Uani 1 1 d .
H29 H 0.3739 0.0764 0.5169 0.073 Uiso 1 1 d R
C30 C 0.1866(9) 0.0469(9) 0.5650(5) 0.036(2) Uani 1 1 d .
C31 C 0.1719(12) 0.0430(11) 0.4969(7) 0.057(4) Uani 1 1 d .
H31 H 0.1864 0.1005 0.4764 0.068 Uiso 1 1 d R
C32 C 0.1376(13) -0.0437(11) 0.4612(7) 0.061(4) Uani 1 1 d .
H32 H 0.1260 -0.0487 0.4150 0.074 Uiso 1 1 d R
C33 C 0.1157(11) -0.1240(11) 0.4880(8) 0.061(4) Uani 1 1 d .
H33 H 0.0948 -0.1834 0.4608 0.073 Uiso 1 1 d R
C34 C 0.1277(15) -0.1209(12) 0.5575(9) 0.078(5) Uani 1 1 d .
H34 H 0.1113 -0.1784 0.5775 0.093 Uiso 1 1 d R
C35 C 0.1608(12) -0.0361(10) 0.5936(7) 0.054(3) Uani 1 1 d .
H35 H 0.1651 -0.0319 0.6403 0.065 Uiso 1 1 d R
C36 C 0.5456(12) 0.3089(13) 0.4166(7) 0.061(4) Uani 1 1 d .
C37 C 0.3804(12) 0.3973(12) 0.4516(7) 0.059(4) Uani 1 1 d .
C38 C 0.4692(11) 0.4290(11) 0.3417(7) 0.054(3) Uani 1 1 d .
C39 C 0.4913(10) 0.1679(10) 0.2251(7) 0.050(3) Uani 1 1 d .
C40 C 0.3779(14) 0.0302(13) 0.2816(7) 0.065(4) Uani 1 1 d .
C41 C 0.5465(13) 0.1134(12) 0.3303(7) 0.064(4) Uani 1 1 d .
C42 C 0.1775(13) 0.3113(12) 0.3904(7) 0.061(4) Uani 1 1 d .
C43 C 0.2148(9) 0.3204(10) 0.2703(6) 0.044(3) Uani 1 1 d .
C44 C 0.1685(11) 0.1403(11) 0.3101(6) 0.051(3) Uani 1 1 d .
C45 C 0.5312(8) 0.3867(9) 0.1267(6) 0.037(3) Uani 1 1 d .
C46 C 0.6173(10) 0.3799(10) 0.1640(7) 0.047(3) Uani 1 1 d .
H46 H 0.6099 0.3757 0.2098 0.057 Uiso 1 1 d R
C47 C 0.7126(10) 0.3791(12) 0.1353(7) 0.058(4) Uani 1 1 d .
H47 H 0.7730 0.3757 0.1610 0.070 Uiso 1 1 d R
C48 C 0.7207(10) 0.3817(11) 0.0674(8) 0.056(4) Uani 1 1 d .
H48 H 0.7865 0.3795 0.0472 0.068 Uiso 1 1 d R
C49 C 0.6370(10) 0.3885(10) 0.0312(7) 0.051(3) Uani 1 1 d .
H49 H 0.6449 0.3905 -0.0149 0.062 Uiso 1 1 d R
C50 C 0.5404(10) 0.3911(9) 0.0594(6) 0.044(3) Uani 1 1 d .
H50 H 0.4800 0.3974 0.0342 0.053 Uiso 1 1 d R
C51 C 0.3860(10) 0.5297(9) 0.1809(6) 0.041(3) Uani 1 1 d .
C52 C 0.4665(10) 0.5963(10) 0.1665(9) 0.062(4) Uani 1 1 d .
H52 H 0.5312 0.5704 0.1519 0.074 Uiso 1 1 d R
C53 C 0.4440(13) 0.6956(12) 0.1704(11) 0.083(6) Uani 1 1 d .
H53 H 0.4968 0.7409 0.1608 0.100 Uiso 1 1 d R
C54 C 0.3500(13) 0.7309(11) 0.1912(9) 0.069(5) Uani 1 1 d .
H54 H 0.3366 0.7999 0.1943 0.083 Uiso 1 1 d R
C55 C 0.2753(13) 0.6658(11) 0.2023(9) 0.068(4) Uani 1 1 d .
H55 H 0.2101 0.6906 0.2167 0.081 Uiso 1 1 d R
C56 C 0.2935(11) 0.5668(10) 0.1972(9) 0.069(5) Uani 1 1 d .
H56 H 0.2386 0.5229 0.2053 0.083 Uiso 1 1 d R
C57 C 0.3124(9) 0.3582(9) 0.1052(6) 0.038(3) Uani 1 1 d .
H57A H 0.2460 0.3621 0.1247 0.045 Uiso 1 1 d R
H57B H 0.3163 0.4005 0.0719 0.045 Uiso 1 1 d R
C58 C 0.3202(10) 0.2532(9) 0.0710(6) 0.041(3) Uani 1 1 d .
H58A H 0.3918 0.2417 0.0659 0.049 Uiso 1 1 d R
H58B H 0.2897 0.2543 0.0288 0.049 Uiso 1 1 d R
C59 C 0.1258(9) 0.1581(9) 0.0930(5) 0.037(3) Uani 1 1 d .
C60 C 0.0778(14) 0.2463(13) 0.0911(13) 0.105(8) Uani 1 1 d .
H60 H 0.1167 0.3065 0.0926 0.126 Uiso 1 1 d R
C61 C -0.0279(12) 0.2464(15) 0.0835(16) 0.131(12) Uani 1 1 d .
H61 H -0.0589 0.3095 0.0851 0.157 Uiso 1 1 d R
C62 C -0.0839(13) 0.1660(14) 0.0731(11) 0.085(4) Uani 1 1 d .
H62 H -0.1565 0.1681 0.0687 0.103 Uiso 1 1 d R
C63 C -0.0398(13) 0.0795(14) 0.0696(11) 0.085(4) Uani 1 1 d .
H63 H -0.0791 0.0193 0.0618 0.103 Uiso 1 1 d R
C64 C 0.0653(12) 0.0747(13) 0.0779(12) 0.089(7) Uani 1 1 d .
H64 H 0.0959 0.0112 0.0740 0.107 Uiso 1 1 d R
C65 C 0.3068(8) 0.0463(9) 0.0571(6) 0.036(2) Uani 1 1 d .
C66 C 0.2980(11) 0.0375(10) -0.0100(6) 0.048(3) Uani 1 1 d .
H66 H 0.2617 0.0868 -0.0290 0.058 Uiso 1 1 d R
C67 C 0.3385(11) -0.0407(10) -0.0500(7) 0.055(3) Uani 1 1 d .
H67 H 0.3322 -0.0439 -0.0965 0.066 Uiso 1 1 d R
C68 C 0.3865(12) -0.1132(11) -0.0217(8) 0.060(4) Uani 1 1 d .
H68 H 0.4150 -0.1693 -0.0478 0.072 Uiso 1 1 d R
C69 C 0.3962(13) -0.1062(11) 0.0442(8) 0.064(4) Uani 1 1 d .
H69 H 0.4293 -0.1574 0.0632 0.077 Uiso 1 1 d R
C70 C 0.3567(11) -0.0253(11) 0.0836(7) 0.054(3) Uani 1 1 d .
H70 H 0.3665 -0.0185 0.1301 0.065 Uiso 1 1 d R
Fe1 Fe 0.04731(14) 0.33110(13) 0.88067(8) 0.0396(4) Uani 1 1 d .
Fe2 Fe 0.22089(13) 0.25671(12) 0.83481(8) 0.0358(4) Uani 1 1 d .
Fe3 Fe 0.04372(13) 0.16424(12) 0.79884(8) 0.0365(4) Uani 1 1 d .
Fe4 Fe 0.42666(14) 0.32299(14) 0.38071(8) 0.0422(4) Uani 1 1 d .
Fe5 Fe 0.42997(14) 0.15257(13) 0.30119(8) 0.0406(4) Uani 1 1 d .
Fe6 Fe 0.25444(13) 0.24426(13) 0.32825(8) 0.0384(4) Uani 1 1 d .
Cu1 Cu 0.09044(11) 0.33306(10) 0.76152(6) 0.0353(4) Uani 1 1 d .
Cu2 Cu 0.18831(11) 0.17652(11) 0.71945(7) 0.0387(4) Uani 1 1 d .
Cu3 Cu 0.39801(11) 0.32202(11) 0.26035(7) 0.0367(4) Uani 1 1 d .
Cu4 Cu 0.29855(11) 0.16540(11) 0.21492(7) 0.0388(4) Uani 1 1 d .
P1 P 0.0995(2) 0.4075(2) 0.66915(13) 0.0324(6) Uani 1 1 d .
P2 P 0.2314(2) 0.1578(2) 0.61509(14) 0.0352(7) Uani 1 1 d .
P3 P 0.4088(2) 0.3973(2) 0.16876(14) 0.0334(6) Uani 1 1 d .
P4 P 0.2601(2) 0.1534(2) 0.11019(14) 0.0340(6) Uani 1 1 d .
S1 S 0.1100(2) 0.1905(2) 0.89728(14) 0.0421(7) Uani 1 1 d .
S2 S 0.3543(3) 0.1830(3) 0.39629(15) 0.0465(8) Uani 1 1 d .
O1 O -0.1575(9) 0.3050(10) 0.9335(6) 0.079(3) Uani 1 1 d .
O2 O 0.1220(9) 0.4506(9) 0.9991(5) 0.072(3) Uani 1 1 d .
O3 O -0.0126(12) 0.5104(9) 0.8292(6) 0.090(4) Uani 1 1 d .
O4 O 0.3446(8) 0.3595(9) 0.9399(5) 0.069(3) Uani 1 1 d .
O5 O 0.3100(7) 0.3993(7) 0.7571(4) 0.052(2) Uani 1 1 d .
O6 O 0.3609(9) 0.0924(9) 0.8051(6) 0.074(3) Uani 1 1 d .
O7 O -0.0441(8) 0.1815(8) 0.6710(5) 0.063(3) Uani 1 1 d .
O8 O 0.1169(10) -0.0362(8) 0.7689(6) 0.078(3) Uani 1 1 d .
O9 O -0.1622(8) 0.1017(9) 0.8333(6) 0.073(3) Uani 1 1 d .
O36 O 0.6249(9) 0.2989(10) 0.4426(6) 0.085(4) Uani 1 1 d .
O37 O 0.3530(10) 0.4425(9) 0.4997(5) 0.080(3) Uani 1 1 d .
O38 O 0.4993(10) 0.5009(9) 0.3297(5) 0.076(3) Uani 1 1 d .
O39 O 0.5362(8) 0.1661(8) 0.1772(5) 0.068(3) Uani 1 1 d .
O40 O 0.3431(13) -0.0471(8) 0.2734(7) 0.096(5) Uani 1 1 d .
O41 O 0.6234(10) 0.0849(12) 0.3467(7) 0.105(5) Uani 1 1 d .
O42 O 0.1231(9) 0.3497(10) 0.4286(5) 0.081(4) Uani 1 1 d .
O43 O 0.1734(7) 0.3715(8) 0.2390(5) 0.064(3) Uani 1 1 d .
O44 O 0.1120(10) 0.0766(9) 0.2998(7) 0.085(4) Uani 1 1 d .

loop_
_atom_site_aniso_label
_atom_site_aniso_U_11
_atom_site_aniso_U_22
_atom_site_aniso_U_33
_atom_site_aniso_U_23
_atom_site_aniso_U_13
_atom_site_aniso_U_12
C1 0.065(10) 0.062(9) 0.035(7) -0.011(6) 0.018(7) 0.001(7)
C2 0.075(10) 0.048(8) 0.046(8) 0.002(6) 0.000(7) -0.001(7)
C3 0.058(8) 0.058(9) 0.039(7) -0.003(6) 0.008(6) 0.014(7)
C4 0.040(7) 0.068(9) 0.031(6) 0.010(6) -0.005(5) -0.009(6)
C5 0.033(6) 0.046(7) 0.033(6) 0.008(5) -0.010(5) -0.008(5)
C6 0.061(9) 0.059(9) 0.047(8) 0.007(7) -0.005(7) -0.019(8)
C7 0.040(7) 0.050(7) 0.042(7) -0.001(6) 0.000(6) -0.006(5)
C8 0.056(8) 0.063(10) 0.040(7) 0.005(6) 0.004(6) -0.009(7)
C9 0.043(7) 0.055(8) 0.047(8) 0.005(6) 0.004(6) -0.001(6)
C10 0.040(6) 0.046(7) 0.030(6) 0.009(5) 0.004(5) 0.005(5)
C11 0.044(7) 0.043(7) 0.058(8) 0.005(6) -0.003(6) 0.004(6)
C12 0.054(8) 0.046(7) 0.062(9) 0.014(6) -0.004(7) -0.009(6)
C13 0.062(9) 0.038(7) 0.094(12) 0.001(7) 0.009(8) 0.002(7)
C14 0.055(9) 0.043(8) 0.114(15) 0.003(8) 0.011(9) 0.011(7)
C15 0.054(9) 0.041(8) 0.101(13) 0.006(8) 0.006(8) 0.001(6)
C16 0.040(7) 0.046(7) 0.038(7) 0.000(5) -0.006(5) 0.002(5)
C17 0.045(7) 0.057(8) 0.038(7) 0.006(6) -0.001(5) 0.005(6)
C18 0.104(14) 0.051(9) 0.058(10) -0.002(7) -0.046(10) 0.015(9)
C19 0.058(10) 0.053(9) 0.094(13) 0.002(8) -0.037(10) -0.003(7)
C20 0.026(6) 0.088(11) 0.074(11) 0.003(8) -0.015(6) 0.000(7)
C21 0.032(6) 0.076(9) 0.044(7) 0.005(7) -0.001(5) -0.001(6)
C22 0.031(6) 0.052(7) 0.033(6) 0.008(5) 0.008(5) 0.010(5)
C23 0.036(6) 0.054(7) 0.030(6) 0.010(5) -0.003(5) 0.001(5)
C24 0.039(6) 0.046(7) 0.034(6) 0.002(5) 0.001(5) 0.001(5)
C25 0.042(8) 0.103(13) 0.063(10) -0.026(9) 0.009(7) -0.006(8)
C26 0.054(10) 0.110(16) 0.124(18) -0.049(14) 0.008(11) -0.022(10)
C27 0.034(7) 0.093(12) 0.073(11) 0.011(9) 0.002(7) -0.003(7)
C28 0.044(8) 0.085(11) 0.076(11) 0.000(9) 0.021(8) 0.001(8)
C29 0.032(7) 0.080(10) 0.065(9) -0.008(8) 0.000(6) 0.003(7)
C30 0.037(6) 0.047(7) 0.021(5) -0.004(5) -0.003(4) 0.006(5)
C31 0.078(10) 0.052(8) 0.042(7) 0.008(6) -0.005(7) -0.010(7)
C32 0.085(11) 0.062(9) 0.032(7) -0.012(6) -0.022(7) 0.000(8)
C33 0.055(9) 0.050(8) 0.073(10) -0.012(7) -0.014(7) 0.005(7)
C34 0.106(14) 0.049(9) 0.080(12) 0.014(8) -0.035(11) -0.007(9)
C35 0.066(9) 0.045(7) 0.050(8) 0.004(6) -0.003(7) 0.000(6)
C36 0.057(9) 0.088(11) 0.034(7) 0.002(7) -0.010(6) -0.006(8)
C37 0.066(9) 0.063(9) 0.047(8) 0.011(7) -0.012(7) -0.011(7)
C38 0.058(9) 0.060(9) 0.043(8) 0.003(7) -0.004(6) -0.003(7)
C39 0.045(7) 0.049(7) 0.056(9) 0.009(6) 0.001(6) 0.011(6)
C40 0.082(11) 0.067(11) 0.043(8) -0.001(7) -0.016(7) 0.019(9)
C41 0.071(10) 0.073(10) 0.049(8) 0.005(7) -0.017(7) 0.014(8)
C42 0.067(10) 0.074(10) 0.044(8) 0.015(7) 0.009(7) 0.004(8)
C43 0.027(6) 0.065(8) 0.041(7) 0.007(6) 0.015(5) 0.002(6)
C44 0.053(8) 0.067(9) 0.034(7) 0.015(6) -0.008(6) -0.001(7)
C45 0.028(6) 0.043(6) 0.038(6) 0.000(5) 0.004(5) -0.001(5)
C46 0.042(7) 0.056(8) 0.042(7) 0.000(6) 0.000(5) 0.006(6)
C47 0.036(7) 0.078(10) 0.058(9) -0.002(7) -0.001(6) 0.009(7)
C48 0.035(7) 0.065(9) 0.066(10) -0.002(7) 0.010(6) -0.001(6)
C49 0.049(8) 0.059(8) 0.045(7) 0.003(6) 0.017(6) 0.003(6)
C50 0.046(7) 0.052(7) 0.035(6) 0.005(5) 0.000(5) -0.003(6)
C51 0.047(7) 0.047(7) 0.030(6) 0.007(5) 0.004(5) 0.002(5)
C52 0.027(6) 0.051(8) 0.105(13) -0.002(8) -0.004(7) -0.004(6)
C53 0.055(10) 0.056(10) 0.138(18) 0.010(10) -0.027(11) -0.011(8)
C54 0.075(11) 0.035(7) 0.095(13) 0.000(7) -0.028(9) 0.005(7)
C55 0.067(10) 0.055(9) 0.082(12) 0.013(8) 0.018(9) 0.018(8)
C56 0.049(8) 0.041(7) 0.114(14) 0.000(8) 0.046(9) 0.005(6)
C57 0.039(6) 0.042(6) 0.034(6) 0.006(5) -0.003(5) 0.002(5)
C58 0.042(7) 0.050(7) 0.030(6) 0.002(5) 0.004(5) -0.001(5)
C59 0.032(6) 0.051(7) 0.028(6) 0.004(5) 0.004(5) 0.003(5)
C60 0.060(11) 0.053(10) 0.19(3) -0.013(12) -0.040(13) 0.008(8)
C61 0.031(8) 0.072(12) 0.27(3) -0.045(16) -0.039(13) 0.023(8)
C62 0.049(7) 0.075(8) 0.135(12) 0.026(8) -0.018(7) -0.011(6)
C63 0.049(7) 0.075(8) 0.135(12) 0.026(8) -0.018(7) -0.011(6)
C64 0.042(9) 0.063(10) 0.17(2) 0.048(12) -0.021(11) -0.008(7)
C65 0.029(6) 0.043(6) 0.037(6) 0.005(5) 0.008(5) -0.004(5)
C66 0.066(9) 0.043(7) 0.035(7) 0.002(5) 0.005(6) 0.003(6)
C67 0.060(9) 0.054(8) 0.049(8) 0.001(6) 0.018(7) -0.001(7)
C68 0.059(9) 0.047(8) 0.070(10) -0.006(7) 0.019(7) 0.009(7)
C69 0.078(11) 0.057(9) 0.059(9) 0.010(7) 0.013(8) 0.023(8)
C70 0.061(9) 0.059(8) 0.043(7) 0.005(6) -0.001(6) 0.011(7)
Fe1 0.0457(10) 0.0446(10) 0.0274(8) 0.0006(7) 0.0040(7) 0.0017(7)
Fe2 0.0386(9) 0.0423(9) 0.0264(8) 0.0051(7) -0.0058(7) -0.0020(7)
Fe3 0.0388(9) 0.0394(9) 0.0303(8) 0.0019(7) 0.0034(7) -0.0045(7)
Fe4 0.0446(10) 0.0527(11) 0.0280(9) 0.0017(7) -0.0019(7) -0.0020(8)
Fe5 0.0455(10) 0.0452(10) 0.0314(9) 0.0061(7) -0.0054(7) 0.0075(8)
Fe6 0.0378(9) 0.0476(10) 0.0302(9) 0.0070(7) 0.0054(7) 0.0019(7)
Cu1 0.0374(8) 0.0416(8) 0.0268(7) 0.0048(6) 0.0004(5) 0.0007(6)
Cu2 0.0429(8) 0.0458(8) 0.0267(7) 0.0022(6) 0.0014(6) 0.0021(6)
Cu3 0.0370(8) 0.0455(8) 0.0278(7) 0.0059(6) 0.0009(6) 0.0008(6)
Cu4 0.0422(8) 0.0469(8) 0.0274(7) 0.0056(6) -0.0016(6) 0.0015(6)
P1 0.0289(14) 0.0436(16) 0.0249(14) 0.0046(12) 0.0020(11) 0.0026(12)
P2 0.0360(15) 0.0410(16) 0.0273(14) -0.0003(12) -0.0003(12) 0.0020(12)
P3 0.0330(15) 0.0412(16) 0.0260(14) 0.0043(12) 0.0022(11) 0.0018(12)
P4 0.0318(15) 0.0417(16) 0.0284(14) 0.0050(12) -0.0005(11) 0.0010(12)
S1 0.0485(17) 0.0483(17) 0.0303(15) 0.0091(12) 0.0033(12) -0.0018(13)
S2 0.0528(19) 0.060(2) 0.0287(15) 0.0118(14) -0.0015(13) -0.0012(15)
O1 0.053(7) 0.121(10) 0.058(7) -0.004(7) 0.013(5) 0.008(6)
O2 0.085(8) 0.083(8) 0.041(6) -0.016(5) -0.015(5) -0.003(6)
O3 0.142(12) 0.061(7) 0.069(8) 0.012(6) 0.026(8) 0.046(8)
O4 0.066(7) 0.099(8) 0.042(6) 0.018(5) -0.020(5) -0.028(6)
O5 0.051(5) 0.060(6) 0.047(5) 0.017(5) -0.013(4) -0.015(5)
O6 0.062(7) 0.064(7) 0.097(9) 0.007(6) -0.003(6) 0.019(6)
O7 0.069(7) 0.067(6) 0.050(6) 0.002(5) -0.016(5) -0.023(5)
O8 0.105(10) 0.043(6) 0.084(8) -0.002(5) 0.015(7) 0.022(6)
O9 0.049(6) 0.089(8) 0.081(8) 0.014(6) 0.012(5) -0.017(6)
O36 0.065(7) 0.118(10) 0.073(8) 0.021(7) -0.039(6) -0.010(7)
O37 0.097(9) 0.092(9) 0.043(6) -0.013(6) 0.014(6) 0.004(7)
O38 0.108(10) 0.063(7) 0.057(7) 0.010(5) -0.011(6) -0.034(7)
O39 0.066(7) 0.073(7) 0.067(7) 0.013(6) 0.031(6) 0.027(5)
O40 0.147(13) 0.037(6) 0.101(10) 0.000(6) -0.024(9) -0.011(7)
O41 0.073(8) 0.131(12) 0.112(11) 0.014(9) -0.050(8) 0.043(8)
O42 0.072(7) 0.126(10) 0.048(6) 0.011(6) 0.027(6) 0.040(7)
O43 0.042(5) 0.088(7) 0.074(7) 0.050(6) 0.017(5) 0.024(5)
O44 0.072(8) 0.069(7) 0.112(10) 0.008(7) 0.005(7) -0.030(6)

loop_
_atom_type_symbol
_atom_type_description
_atom_type_scat_dispersion_real
_atom_type_scat_dispersion_imag
_atom_type_scat_source
C C 0.0033 0.0016 'International Tables Vol C Tables 4.2.6.8 and 6.1.1.4'
H H 0.0000 0.0000 'International Tables Vol C Tables 4.2.6.8 and 6.1.1.4'
Fe Fe 0.3463 0.8444 'International Tables Vol C Tables 4.2.6.8 and 6.1.1.4'
Cu Cu 0.3201 1.2651 'International Tables Vol C Tables 4.2.6.8 and 6.1.1.4'
P P 0.1023 0.0942 'International Tables Vol C Tables 4.2.6.8 and 6.1.1.4'
S S 0.1246 0.1234 'International Tables Vol C Tables 4.2.6.8 and 6.1.1.4'
O O 0.0106 0.0060 'International Tables Vol C Tables 4.2.6.8 and 6.1.1.4'

loop_
_geom_angle_atom_site_label_1
_geom_angle_atom_site_label_2
_geom_angle_atom_site_label_3
_geom_angle
O1 C1 Fe1 179.2(16)
O2 C2 Fe1 178.7(15)
O3 C3 Fe1 166.4(12)
O3 C3 Cu1 117.9(11)
Fe1 C3 Cu1 75.8(5)
O4 C4 Fe2 177.4(14)
O5 C5 Fe2 167.7(10)
O5 C5 Cu1 115.2(9)
Fe2 C5 Cu1 76.8(4)
O6 C6 Fe2 174.1(14)
O6 C6 Cu2 116.6(11)
Fe2 C6 Cu2 69.2(5)
O7 C7 Fe3 168.2(12)
O7 C7 Cu1 116.7(10)
Fe3 C7 Cu1 74.3(4)
O7 C7 Cu2 118.3(10)
Fe3 C7 Cu2 69.7(4)
Cu1 C7 Cu2 62.7(3)
O8 C8 Fe3 176.7(14)
O9 C9 Fe3 177.4(13)
C15 C10 C11 117.8(12)
C15 C10 P1 120.6(10)
C11 C10 P1 121.3(9)
C12 C11 C10 118.6(12)
C12 C11 H11 121.4
C10 C11 H11 120.0
C13 C12 C11 122.6(14)
C13 C12 H12 117.6
C11 C12 H12 119.7
C14 C13 C12 118.4(14)
C14 C13 H13 121.1
C12 C13 H13 120.5
C13 C14 C15 120.6(14)
C13 C14 H14 119.5
C15 C14 H14 119.8
C10 C15 C14 121.9(15)
C10 C15 H15 118.7
C14 C15 H15 119.4
C17 C16 C21 118.5(11)
C17 C16 P1 124.4(10)
C21 C16 P1 117.1(9)
C18 C17 C16 119.5(14)
C18 C17 H17 119.6
C16 C17 H17 121.0
C19 C18 C17 121.7(15)
C19 C18 H18 117.9
C17 C18 H18 120.4
C18 C19 C20 120.7(14)
C18 C19 H19 119.7
C20 C19 H19 119.5
C19 C20 C21 119.0(15)
C19 C20 H20 120.4
C21 C20 H20 120.6
C20 C21 C16 120.5(13)
C20 C21 H21 120.3
C16 C21 H21 119.2
C23 C22 P1 118.6(9)
C23 C22 H22A 104.9
P1 C22 H22A 109.5
C23 C22 H22B 104.5
P1 C22 H22B 109.4
H22A C22 H22B 109.5
C22 C23 P2 116.4(8)
C22 C23 H23A 106.3
P2 C23 H23A 109.4
C22 C23 H23B 105.4
P2 C23 H23B 109.6
H23A C23 H23B 109.5
C29 C24 C25 119.0(12)
C29 C24 P2 122.4(10)
C25 C24 P2 118.6(10)
C24 C25 C26 118.8(15)
C24 C25 H25 120.0
C26 C25 H25 121.2
C27 C26 C25 120.7(16)
C27 C26 H26 119.9
C25 C26 H26 119.3
C28 C27 C26 120.6(15)
C28 C27 H27 119.2
C26 C27 H27 120.2
C27 C28 C29 120.1(15)
C27 C28 H28 119.4
C29 C28 H28 120.5
C24 C29 C28 120.8(14)
C24 C29 H29 119.7
C28 C29 H29 119.4
C35 C30 C31 118.0(12)
C35 C30 P2 120.1(9)
C31 C30 P2 121.7(10)
C32 C31 C30 119.2(13)
C32 C31 H31 121.4
C30 C31 H31 119.5
C33 C32 C31 122.9(14)
C33 C32 H32 115.7
C31 C32 H32 121.4
C32 C33 C34 118.8(13)
C32 C33 H33 119.8
C34 C33 H33 121.4
C35 C34 C33 119.2(15)
C35 C34 H34 121.2
C33 C34 H34 119.5
C34 C35 C30 121.7(14)
C34 C35 H35 120.0
C30 C35 H35 118.2
O36 C36 Fe4 178.0(14)
O37 C37 Fe4 176.3(14)
O38 C38 Fe4 166.8(13)
O38 C38 Cu3 118.3(11)
Fe4 C38 Cu3 74.8(5)
O39 C39 Fe5 171.0(12)
O39 C39 Cu3 115.6(10)
Fe5 C39 Cu3 73.3(5)
O39 C39 Cu4 116.3(11)
Fe5 C39 Cu4 68.1(4)
Cu3 C39 Cu4 61.2(3)
O40 C40 Fe5 175.5(16)
O41 C41 Fe5 176.9(15)
O42 C42 Fe6 175.3(16)
O43 C43 Fe6 168.0(10)
O43 C43 Cu3 114.7(9)
Fe6 C43 Cu3 76.5(4)
O43 C43 Cu4 119.7(10)
Fe6 C43 Cu4 68.5(4)
Cu3 C43 Cu4 62.0(3)
O44 C44 Fe6 177.7(15)
C46 C45 C50 119.8(11)
C46 C45 P3 117.8(9)
C50 C45 P3 122.3(9)
C45 C46 C47 120.0(13)
C45 C46 H46 118.9
C47 C46 H46 121.0
C46 C47 C48 119.6(13)
C46 C47 H47 120.6
C48 C47 H47 119.8
C49 C48 C47 120.4(13)
C49 C48 H48 119.8
C47 C48 H48 119.8
C48 C49 C50 120.9(13)
C48 C49 H49 118.5
C50 C49 H49 120.6
C49 C50 C45 119.3(12)
C49 C50 H50 121.8
C45 C50 H50 118.9
C56 C51 C52 118.6(12)
C56 C51 P3 122.2(10)
C52 C51 P3 119.0(10)
C53 C52 C51 117.7(13)
C53 C52 H52 122.8
C51 C52 H52 119.4
C54 C53 C52 121.6(16)
C54 C53 H53 119.6
C52 C53 H53 118.7
C55 C54 C53 118.8(14)
C55 C54 H54 120.7
C53 C54 H54 120.3
C54 C55 C56 121.1(15)
C54 C55 H55 118.6
C56 C55 H55 120.2
C51 C56 C55 122.0(14)
C51 C56 H56 119.3
C55 C56 H56 118.7
C58 C57 P3 116.0(8)
C58 C57 H57A 105.6
P3 C57 H57A 109.1
C58 C57 H57B 106.8
P3 C57 H57B 109.6
H57A C57 H57B 109.5
C57 C58 P4 118.1(8)
C57 C58 H58A 105.4
P4 C58 H58A 109.4
C57 C58 H58B 104.8
P4 C58 H58B 109.2
H58A C58 H58B 109.5
C64 C59 C60 115.5(13)
C64 C59 P4 122.8(10)
C60 C59 P4 121.6(11)
C59 C60 C61 119.2(17)
C59 C60 H60 120.6
C61 C60 H60 120.1
C62 C61 C60 123.2(18)
C62 C61 H61 120.1
C60 C61 H61 116.7
C61 C62 C63 119.4(17)
C61 C62 H62 121.6
C63 C62 H62 119.0
C62 C63 C64 120.0(17)
C62 C63 H63 121.1
C64 C63 H63 118.9
C59 C64 C63 122.1(16)
C59 C64 H64 119.3
C63 C64 H64 118.6
C70 C65 C66 118.3(12)
C70 C65 P4 119.8(10)
C66 C65 P4 121.8(10)
C67 C66 C65 121.6(13)
C67 C66 H66 119.6
C65 C66 H66 118.8
C66 C67 C68 118.8(14)
C66 C67 H67 119.5
C68 C67 H67 121.7
C69 C68 C67 120.7(13)
C69 C68 H68 117.9
C67 C68 H68 121.4
C68 C69 C70 119.5(14)
C68 C69 H69 119.8
C70 C69 H69 120.7
C65 C70 C69 121.1(13)
C65 C70 H70 119.2
C69 C70 H70 119.6
C2 Fe1 C1 94.4(7)
C2 Fe1 C3 94.0(7)
C1 Fe1 C3 94.2(7)
C2 Fe1 S1 98.1(5)
C1 Fe1 S1 98.7(5)
C3 Fe1 S1 161.5(4)
C2 Fe1 Cu1 131.6(5)
C1 Fe1 Cu1 125.5(5)
C3 Fe1 Cu1 60.5(4)
S1 Fe1 Cu1 101.02(10)
C2 Fe1 Fe2 98.9(5)
C1 Fe1 Fe2 150.5(5)
C3 Fe1 Fe2 110.8(4)
S1 Fe1 Fe2 53.52(10)
Cu1 Fe1 Fe2 60.68(6)
C2 Fe1 Fe3 150.4(5)
C1 Fe1 Fe3 95.6(4)
C3 Fe1 Fe3 112.9(4)
S1 Fe1 Fe3 52.85(10)
Cu1 Fe1 Fe3 60.19(6)
Fe2 Fe1 Fe3 60.94(6)
C4 Fe2 C6 95.9(6)
C4 Fe2 C5 89.1(5)
C6 Fe2 C5 102.0(6)
C4 Fe2 S1 96.6(4)
C6 Fe2 S1 101.0(5)
C5 Fe2 S1 155.7(4)
C4 Fe2 Cu2 154.2(4)
C6 Fe2 Cu2 69.2(5)
C5 Fe2 Cu2 74.4(4)
S1 Fe2 Cu2 106.65(11)
C4 Fe2 Cu1 128.3(5)
C6 Fe2 Cu1 129.1(5)
C5 Fe2 Cu1 61.0(4)
S1 Fe2 Cu1 97.76(11)
Cu2 Fe2 Cu1 60.18(6)
C4 Fe2 Fe1 95.6(4)
C6 Fe2 Fe1 152.2(5)
C5 Fe2 Fe1 103.4(4)
S1 Fe2 Fe1 52.56(10)
Cu2 Fe2 Fe1 107.28(8)
Cu1 Fe2 Fe1 57.57(6)
C4 Fe2 Fe3 147.4(4)
C6 Fe2 Fe3 98.7(4)
C5 Fe2 Fe3 115.8(4)
S1 Fe2 Fe3 52.16(10)
Cu2 Fe2 Fe3 58.04(6)
Cu1 Fe2 Fe3 58.81(6)
Fe1 Fe2 Fe3 59.80(6)
C9 Fe3 C8 95.6(6)
C9 Fe3 C7 90.3(6)
C8 Fe3 C7 99.5(6)
C9 Fe3 S1 97.7(5)
C8 Fe3 S1 95.3(5)
C7 Fe3 S1 162.4(4)
C9 Fe3 Cu2 154.0(4)
C8 Fe3 Cu2 74.0(4)
C7 Fe3 Cu2 68.7(4)
S1 Fe3 Cu2 106.80(11)
C9 Fe3 Cu1 125.1(5)
C8 Fe3 Cu1 134.2(4)
C7 Fe3 Cu1 64.2(4)
S1 Fe3 Cu1 98.50(10)
Cu2 Fe3 Cu1 60.21(6)
C9 Fe3 Fe1 95.1(4)
C8 Fe3 Fe1 147.1(5)
C7 Fe3 Fe1 111.4(4)
S1 Fe3 Fe1 52.44(10)
Cu2 Fe3 Fe1 106.54(8)
Cu1 Fe3 Fe1 57.52(6)
C9 Fe3 Fe2 148.3(4)
C8 Fe3 Fe2 98.0(5)
C7 Fe3 Fe2 115.2(4)
S1 Fe3 Fe2 52.69(9)
Cu2 Fe3 Fe2 57.68(6)
Cu1 Fe3 Fe2 59.21(6)
Fe1 Fe3 Fe2 59.26(6)
C36 Fe4 C37 93.0(7)
C36 Fe4 C38 93.8(7)
C37 Fe4 C38 93.7(7)
C36 Fe4 S2 99.3(6)
C37 Fe4 S2 98.5(5)
C38 Fe4 S2 161.6(5)
C36 Fe4 Cu3 124.4(5)
C37 Fe4 Cu3 133.3(5)
C38 Fe4 Cu3 60.4(4)
S2 Fe4 Cu3 101.33(11)
C36 Fe4 Fe6 149.8(6)
C37 Fe4 Fe6 101.2(5)
C38 Fe4 Fe6 111.6(5)
S2 Fe4 Fe6 52.52(10)
Cu3 Fe4 Fe6 61.49(6)
C36 Fe4 Fe5 95.3(5)
C37 Fe4 Fe5 150.8(5)
C38 Fe4 Fe5 113.6(5)
S2 Fe4 Fe5 52.57(10)
Cu3 Fe4 Fe5 60.65(6)
Fe6 Fe4 Fe5 60.23(6)
C41 Fe5 C40 94.3(8)
C41 Fe5 C39 89.2(7)
C40 Fe5 C39 100.4(7)
C41 Fe5 S2 97.1(5)
C40 Fe5 S2 95.4(5)
C39 Fe5 S2 162.4(4)
C41 Fe5 Cu4 154.0(5)
C40 Fe5 Cu4 75.1(5)
C39 Fe5 Cu4 70.1(4)
S2 Fe5 Cu4 107.34(12)
C41 Fe5 Cu3 126.1(6)
C40 Fe5 Cu3 135.0(5)
C39 Fe5 Cu3 65.4(4)
S2 Fe5 Cu3 97.92(11)
Cu4 Fe5 Cu3 59.84(6)
C41 Fe5 Fe4 95.8(5)
C40 Fe5 Fe4 147.2(6)
C39 Fe5 Fe4 110.8(4)
S2 Fe5 Fe4 52.38(11)
Cu4 Fe5 Fe4 105.91(8)
Cu3 Fe5 Fe4 56.70(6)
C41 Fe5 Fe6 147.9(5)
C40 Fe5 Fe6 97.5(5)
C39 Fe5 Fe6 117.6(4)
S2 Fe5 Fe6 52.20(10)
Cu4 Fe5 Fe6 58.01(6)
Cu3 Fe5 Fe6 59.96(6)
Fe4 Fe5 Fe6 59.60(7)
C43 Fe6 C42 91.0(6)
C43 Fe6 C44 101.3(6)
C42 Fe6 C44 96.5(7)
C43 Fe6 S2 158.7(4)
C42 Fe6 S2 95.3(5)
C44 Fe6 S2 98.2(4)
C43 Fe6 Cu4 70.4(4)
C42 Fe6 Cu4 156.3(5)
C44 Fe6 Cu4 74.0(4)
S2 Fe6 Cu4 107.42(12)
C43 Fe6 Cu3 62.7(4)
C42 Fe6 Cu3 125.3(5)
C44 Fe6 Cu3 133.3(4)
S2 Fe6 Cu3 97.49(11)
Cu4 Fe6 Cu3 59.41(6)
C43 Fe6 Fe4 106.8(4)
C42 Fe6 Fe4 92.9(5)
C44 Fe6 Fe4 150.2(4)
S2 Fe6 Fe4 52.72(11)
Cu4 Fe6 Fe4 106.13(8)
Cu3 Fe6 Fe4 56.61(6)
C43 Fe6 Fe5 115.3(4)
C42 Fe6 Fe5 146.0(5)
C44 Fe6 Fe5 98.8(5)
S2 Fe6 Fe5 52.59(10)
Cu4 Fe6 Fe5 57.71(6)
Cu3 Fe6 Fe5 59.06(6)
Fe4 Fe6 Fe5 60.17(7)
C3 Cu1 P1 108.9(4)
C3 Cu1 C5 106.6(5)
P1 Cu1 C5 95.3(3)
C3 Cu1 C7 117.0(5)
P1 Cu1 C7 100.4(3)
C5 Cu1 C7 125.0(4)
C3 Cu1 Fe1 43.7(4)
P1 Cu1 Fe1 152.51(11)
C5 Cu1 Fe1 92.5(3)
C7 Cu1 Fe1 96.6(3)
C3 Cu1 Cu2 152.5(4)
P1 Cu1 Cu2 98.22(9)
C5 Cu1 Cu2 65.6(3)
C7 Cu1 Cu2 60.1(3)
Fe1 Cu1 Cu2 108.99(7)
C3 Cu1 Fe3 100.2(4)
P1 Cu1 Fe3 140.71(10)
C5 Cu1 Fe3 101.2(3)
C7 Cu1 Fe3 41.5(3)
Fe1 Cu1 Fe3 62.29(6)
Cu2 Cu1 Fe3 58.48(6)
C3 Cu1 Fe2 97.8(4)
P1 Cu1 Fe2 135.63(10)
C5 Cu1 Fe2 42.2(3)
C7 Cu1 Fe2 98.0(3)
Fe1 Cu1 Fe2 61.76(6)
Cu2 Cu1 Fe2 58.09(6)
Fe3 Cu1 Fe2 61.98(6)
P2 Cu2 C7 105.2(3)
P2 Cu2 C6 125.7(4)
C7 Cu2 C6 127.8(5)
P2 Cu2 Fe2 149.19(11)
C7 Cu2 Fe2 98.5(3)
C6 Cu2 Fe2 41.6(4)
P2 Cu2 Fe3 144.81(11)
C7 Cu2 Fe3 41.6(3)
C6 Cu2 Fe3 86.1(4)
Fe2 Cu2 Fe3 64.28(6)
P2 Cu2 Cu1 116.35(10)
C7 Cu2 Cu1 57.2(3)
C6 Cu2 Cu1 103.2(4)
Fe2 Cu2 Cu1 61.73(6)
Fe3 Cu2 Cu1 61.31(6)
C38 Cu3 P3 105.9(4)
C38 Cu3 C43 110.4(5)
P3 Cu3 C43 97.7(3)
C38 Cu3 C39 116.9(5)
P3 Cu3 C39 101.1(3)
C43 Cu3 C39 121.0(5)
C38 Cu3 Fe4 44.8(4)
P3 Cu3 Fe4 150.63(11)
C43 Cu3 Fe4 93.6(3)
C39 Cu3 Fe4 96.0(3)
C38 Cu3 Cu4 153.8(4)
P3 Cu3 Cu4 100.07(9)
C43 Cu3 Cu4 61.5(3)
C39 Cu3 Cu4 60.4(3)
Fe4 Cu3 Cu4 109.14(7)
C38 Cu3 Fe5 101.8(4)
P3 Cu3 Fe5 141.24(10)
C43 Cu3 Fe5 97.5(3)
C39 Cu3 Fe5 41.2(3)
Fe4 Cu3 Fe5 62.65(6)
Cu4 Cu3 Fe5 57.87(6)
C38 Cu3 Fe6 99.0(4)
P3 Cu3 Fe6 137.68(10)
C43 Cu3 Fe6 40.8(3)
C39 Cu3 Fe6 97.3(3)
Fe4 Cu3 Fe6 61.90(6)
Cu4 Cu3 Fe6 57.77(6)
Fe5 Cu3 Fe6 60.98(6)
P4 Cu4 Fe5 148.35(11)
P4 Cu4 Fe6 145.51(11)
Fe5 Cu4 Fe6 64.28(6)
P4 Cu4 C39 107.8(3)
Fe5 Cu4 C39 41.9(3)
Fe6 Cu4 C39 99.3(3)
P4 Cu4 C43 106.6(3)
Fe5 Cu4 C43 97.2(3)
Fe6 Cu4 C43 41.1(3)
C39 Cu4 C43 114.2(4)
P4 Cu4 Cu3 114.77(10)
Fe5 Cu4 Cu3 62.29(6)
Fe6 Cu4 Cu3 62.82(6)
C39 Cu4 Cu3 58.4(3)
C43 Cu4 Cu3 56.5(3)
C16 P1 C22 103.3(6)
C16 P1 C10 103.6(6)
C22 P1 C10 102.8(5)
C16 P1 Cu1 114.2(4)
C22 P1 Cu1 116.8(4)
C10 P1 Cu1 114.6(4)
C30 P2 C24 106.4(5)
C30 P2 C23 103.0(5)
C24 P2 C23 105.2(6)
C30 P2 Cu2 117.1(4)
C24 P2 Cu2 113.3(4)
C23 P2 Cu2 110.8(4)
C45 P3 C51 103.9(6)
C45 P3 C57 105.4(5)
C51 P3 C57 99.2(5)
C45 P3 Cu3 115.3(4)
C51 P3 Cu3 115.4(4)
C57 P3 Cu3 115.7(4)
C59 P4 C65 105.9(5)
C59 P4 C58 105.6(6)
C65 P4 C58 100.1(5)
C59 P4 Cu4 114.6(4)
C65 P4 Cu4 117.1(4)
C58 P4 Cu4 112.1(4)
Fe1 S1 Fe3 74.71(12)
Fe1 S1 Fe2 73.92(11)
Fe3 S1 Fe2 75.15(11)
Fe6 S2 Fe4 74.77(12)
Fe6 S2 Fe5 75.21(11)
Fe4 S2 Fe5 75.05(12)

loop_
_geom_bond_atom_site_label_1
_geom_bond_atom_site_label_2
_geom_bond_distance
C1 O1 1.141(17)
C1 Fe1 1.796(15)
C2 O2 1.130(17)
C2 Fe1 1.782(15)
C3 O3 1.147(17)
C3 Fe1 1.802(15)
C3 Cu1 2.272(13)
C4 O4 1.139(15)
C4 Fe2 1.763(13)
C5 O5 1.138(14)
C5 Fe2 1.800(12)
C5 Cu1 2.347(11)
C6 O6 1.151(19)
C6 Fe2 1.790(18)
C6 Cu2 2.517(15)
C7 O7 1.145(16)
C7 Fe3 1.791(14)
C7 Cu1 2.433(13)
C7 Cu2 2.511(13)
C8 O8 1.130(17)
C8 Fe3 1.788(16)
C9 O9 1.158(16)
C9 Fe3 1.781(13)
C10 C15 1.336(19)
C10 C11 1.438(18)
C10 P1 1.834(13)
C11 C12 1.372(19)
C11 H11 0.9601
C12 C13 1.36(2)
C12 H12 0.9599
C13 C14 1.35(2)
C13 H13 0.9600
C14 C15 1.40(2)
C14 H14 0.9601
C15 H15 0.9601
C16 C17 1.394(17)
C16 C21 1.422(18)
C16 P1 1.803(12)
C17 C18 1.37(2)
C17 H17 0.9601
C18 C19 1.37(3)
C18 H18 0.9600
C19 C20 1.38(2)
C19 H19 0.9600
C20 C21 1.390(18)
C20 H20 0.9600
C21 H21 0.9600
C22 C23 1.508(17)
C22 P1 1.821(11)
C22 H22A 0.9600
C22 H22B 0.9598
C23 P2 1.847(12)
C23 H23A 0.9598
C23 H23B 0.9600
C24 C29 1.349(19)
C24 C25 1.377(19)
C24 P2 1.819(12)
C25 C26 1.42(2)
C25 H25 0.9600
C26 C27 1.35(2)
C26 H26 0.9600
C27 C28 1.31(2)
C27 H27 0.9600
C28 C29 1.43(2)
C28 H28 0.9601
C29 H29 0.9599
C30 C35 1.389(18)
C30 C31 1.414(17)
C30 P2 1.807(12)
C31 C32 1.379(19)
C31 H31 0.9600
C32 C33 1.33(2)
C32 H32 0.9599
C33 C34 1.44(2)
C33 H33 0.9599
C34 C35 1.36(2)
C34 H34 0.9599
C35 H35 0.9599
C36 O36 1.190(18)
C36 Fe4 1.754(15)
C37 O37 1.159(18)
C37 Fe4 1.781(17)
C38 O38 1.115(17)
C38 Fe4 1.834(16)
C38 Cu3 2.263(14)
C39 O39 1.149(16)
C39 Fe5 1.803(15)
C39 Cu3 2.487(13)
C39 Cu4 2.539(14)
C40 O40 1.14(2)
C40 Fe5 1.795(18)
C41 O41 1.157(18)
C41 Fe5 1.764(15)
C42 O42 1.145(18)
C42 Fe6 1.798(16)
C43 O43 1.158(16)
C43 Fe6 1.777(14)
C43 Cu3 2.416(11)
C43 Cu4 2.545(13)
C44 O44 1.133(17)
C44 Fe6 1.801(15)
C45 C46 1.380(17)
C45 C50 1.406(17)
C45 P3 1.826(11)
C46 C47 1.384(19)
C46 H46 0.9599
C47 C48 1.41(2)
C47 H47 0.9599
C48 C49 1.34(2)
C48 H48 0.9601
C49 C50 1.395(18)
C49 H49 0.9600
C50 H50 0.9600
C51 C56 1.351(18)
C51 C52 1.441(19)
C51 P3 1.831(13)
C52 C53 1.39(2)
C52 H52 0.9600
C53 C54 1.38(3)
C53 H53 0.9599
C54 C55 1.35(2)
C54 H54 0.9601
C55 C56 1.37(2)
C55 H55 0.9599
C56 H56 0.9599
C57 C58 1.521(17)
C57 P3 1.843(12)
C57 H57A 0.9601
C57 H57B 0.9600
C58 P4 1.847(12)
C58 H58A 0.9601
C58 H58B 0.9599
C59 C64 1.38(2)
C59 C60 1.38(2)
C59 P4 1.803(12)
C60 C61 1.40(2)
C60 H60 0.9599
C61 C62 1.31(3)
C61 H61 0.9599
C62 C63 1.32(3)
C62 H62 0.9600
C63 C64 1.39(2)
C63 H63 0.9599
C64 H64 0.9601
C65 C70 1.365(18)
C65 C66 1.380(17)
C65 P4 1.826(12)
C66 C67 1.378(18)
C66 H66 0.9599
C67 C68 1.38(2)
C67 H67 0.9598
C68 C69 1.36(2)
C68 H68 0.9601
C69 C70 1.39(2)
C69 H69 0.9601
C70 H70 0.9601
Fe1 S1 2.181(4)
Fe1 Cu1 2.529(2)
Fe1 Fe2 2.639(2)
Fe1 Fe3 2.654(2)
Fe2 S1 2.209(3)
Fe2 Cu2 2.518(2)
Fe2 Cu1 2.612(2)
Fe2 Fe3 2.684(2)
Fe3 S1 2.193(3)
Fe3 Cu2 2.528(2)
Fe3 Cu1 2.601(2)
Fe4 S2 2.189(4)
Fe4 Cu3 2.512(2)
Fe4 Fe6 2.654(2)
Fe4 Fe5 2.670(2)
Fe5 S2 2.194(4)
Fe5 Cu4 2.506(2)
Fe5 Cu3 2.620(2)
Fe5 Fe6 2.671(2)
Fe6 S2 2.183(4)
Fe6 Cu4 2.514(2)
Fe6 Cu3 2.644(2)
Cu1 P1 2.285(3)
Cu1 Cu2 2.573(2)
Cu2 P2 2.211(3)
Cu3 P3 2.278(3)
Cu3 Cu4 2.559(2)
Cu4 P4 2.204(3)
